data_7704050
loop_
_publ_author_name
'Braun, Jason D.'
'Gray, Paul A.'
'Sidhu, Baldeep K.'
'Nemez, Dion B.'
'Herbert, David E.'

_publ_section_title
;
 Zn-Templated synthesis of substituted (2,6-diimine)pyridine proligands
 and evaluation of their iron complexes as anolytes for flow battery
 applications.
;
_journal_issue 45
_journal_name_full 'Dalton transactions (Cambridge, England : 2003)'
_journal_page_first 16175
_journal_page_last 16183
_journal_paper_doi 10.1039/d0dt00543f
_journal_volume 49
_journal_year 2020
_chemical_formula_moiety 'C42 H34 Br4 Fe N6, C2 H3 N, 2(F6 P)'
_chemical_formula_sum 'C44 H37 Br4 F12 Fe N7 P2'
_chemical_formula_weight 1329.23
_space_group_crystal_system monoclinic
_space_group_IT_number 9
_space_group_name_Hall 'C -2yc'
_space_group_name_H-M_alt 'C 1 c 1'
_atom_sites_solution_hydrogens geom
_atom_sites_solution_primary dual
_audit_creation_date 2019-08-19
_audit_creation_method
;
Olex2 1.2
(compiled May 18 2018 14:05:52 for OlexSys, GUI svn.r5506)
;
_audit_update_record
;
2020-02-10 deposited with the CCDC.	2020-04-12 downloaded from the CCDC.
;
_cell_angle_alpha 90
_cell_angle_beta 102.194(2)
_cell_angle_gamma 90
_cell_formula_units_Z 4
_cell_length_a 17.9244(7)
_cell_length_b 17.5570(7)
_cell_length_c 15.9880(6)
_cell_measurement_reflns_used 9846
_cell_measurement_temperature 150(2)
_cell_measurement_theta_max 30.58
_cell_measurement_theta_min 2.66
_cell_volume 4917.9(3)
_computing_cell_refinement 'SAINT V8.38A (?, 2016)'
_computing_data_reduction 'SAINT V8.38A (?, 2016)'
_computing_molecular_graphics 'Olex2 (Dolomanov et al., 2009)'
_computing_publication_material 'Olex2 (Dolomanov et al., 2009)'
_computing_structure_refinement 'ShelXL (Sheldrick, 2015)'
_computing_structure_solution 'ShelXT (Sheldrick, 2015)'
_diffrn_ambient_temperature 150.0
_diffrn_measured_fraction_theta_full 0.999
_diffrn_measured_fraction_theta_max 0.999
_diffrn_measurement_device_type 'Bruker D8 Quest ECO CMOS'
_diffrn_measurement_method '\f and \w scans'
_diffrn_radiation_type MoK\a
_diffrn_radiation_wavelength 0.71073
_diffrn_reflns_av_R_equivalents 0.0501
_diffrn_reflns_av_unetI/netI 0.0544
_diffrn_reflns_Laue_measured_fraction_full 0.999
_diffrn_reflns_Laue_measured_fraction_max 0.999
_diffrn_reflns_limit_h_max 25
_diffrn_reflns_limit_h_min -25
_diffrn_reflns_limit_k_max 25
_diffrn_reflns_limit_k_min -25
_diffrn_reflns_limit_l_max 22
_diffrn_reflns_limit_l_min -22
_diffrn_reflns_number 79707
_diffrn_reflns_point_group_measured_fraction_full 0.991
_diffrn_reflns_point_group_measured_fraction_max 0.988
_diffrn_reflns_theta_full 25.242
_diffrn_reflns_theta_max 30.617
_diffrn_reflns_theta_min 2.320
_diffrn_standards_number 0
_exptl_absorpt_coefficient_mu 3.708
_exptl_absorpt_correction_T_max 0.7461
_exptl_absorpt_correction_T_min 0.6058
_exptl_absorpt_correction_type multi-scan
_exptl_absorpt_process_details
;
SADABS-2016/2 (Bruker,2016) was used for absorption correction.
wR2(int) was 0.1017 before and 0.0825 after correction.
The Ratio of minimum to maximum transmission is 0.8120.
The \l/2 correction factor is Not present.
;
_exptl_crystal_colour purple
_exptl_crystal_density_diffrn 1.795
_exptl_crystal_description block
_exptl_crystal_F_000 2616
_exptl_crystal_size_max 0.37
_exptl_crystal_size_mid 0.27
_exptl_crystal_size_min 0.21
_refine_diff_density_max 0.504
_refine_diff_density_min -0.511
_refine_diff_density_rms 0.081
_refine_ls_abs_structure_details
;
 Refined as an inversion twin.
;
_refine_ls_abs_structure_Flack 0.047(5)
_refine_ls_extinction_method none
_refine_ls_goodness_of_fit_ref 1.048
_refine_ls_hydrogen_treatment constr
_refine_ls_matrix_type full
_refine_ls_number_parameters 637
_refine_ls_number_reflns 14968
_refine_ls_number_restraints 2
_refine_ls_restrained_S_all 1.048
_refine_ls_R_factor_all 0.0541
_refine_ls_R_factor_gt 0.0356
_refine_ls_shift/su_max 0.001
_refine_ls_shift/su_mean 0.000
_refine_ls_structure_factor_coef Fsqd
_refine_ls_weighting_details 'w=1/[\s^2^(Fo^2^)+3.7254P] where P=(Fo^2^+2Fc^2^)/3'
_refine_ls_weighting_scheme calc
_refine_ls_wR_factor_gt 0.0547
_refine_ls_wR_factor_ref 0.0590
_reflns_Friedel_coverage 0.977
_reflns_Friedel_fraction_full 0.984
_reflns_Friedel_fraction_max 0.977
_reflns_number_gt 12406
_reflns_number_total 14968
_reflns_threshold_expression 'I > 2\s(I)'
_cod_data_source_file d0dt00543f2.cif
_cod_data_source_block 3c
_cod_depositor_comments 'Adding full bibliography for 7704046--7704050.cif.'
_cod_database_code 7704050
_shelx_shelxl_version_number 2018/3
_shelx_space_group_comment
;
The symmetry employed for this shelxl refinement is uniquely defined
by the following loop, which should always be used as a source of
symmetry information in preference to the above space-group names.
They are only intended as comments.
;
_shelx_estimated_absorpt_t_max 0.510
_shelx_estimated_absorpt_t_min 0.341
_olex2_refinement_description
;
1. Twinned data refinement
 Scales: 0.953(5)
 0.047(5)
2. Fixed Uiso
 At 1.2 times of:
  All C(H) groups
 At 1.5 times of:
  All C(H,H,H) groups
3.a Aromatic/amide H refined with riding coordinates:
 C4(H4), C5(H5), C6(H6), C11(H11), C12(H12), C14(H14), C15(H15), C17(H17),
 C18(H18), C20(H20), C21(H21), C25(H25), C26(H26), C27(H27), C32(H32), C33(H33),
  C35(H35), C36(H36), C38(H38), C39(H39), C41(H41), C42(H42)
3.b Idealised Me refined as rotating group:
 C2(H2A,H2B,H2C), C9(H9A,H9B,H9C), C23(H23A,H23B,H23C), C30(H30A,H30B,H30C),
 C43(H43A,H43B,H43C)
;
_olex2_submission_special_instructions 'No special instructions were received'

loop_
_space_group_symop_operation_xyz
'x, y, z'
'x, -y, z+1/2'
'x+1/2, y+1/2, z'
'x+1/2, -y+1/2, z+1/2'

loop_
_atom_site_label
_atom_site_type_symbol
_atom_site_fract_x
_atom_site_fract_y
_atom_site_fract_z
_atom_site_U_iso_or_equiv
_atom_site_adp_type
_atom_site_occupancy
_atom_site_site_symmetry_order
_atom_site_calc_flag
_atom_site_refinement_flags_posn
_atom_site_refinement_flags_adp
_atom_site_refinement_flags_occupancy
_atom_site_disorder_assembly
_atom_site_disorder_group
Br1 Br 0.12670(2) 0.64674(3) 0.69800(3) 0.03782(11) Uani 1 1 d . . . . .
Br2 Br 0.40271(2) 0.89494(2) 0.11497(3) 0.03106(10) Uani 1 1 d . . . . .
Br3 Br 0.67380(2) 0.33653(2) 0.58740(3) 0.03567(11) Uani 1 1 d . . . . .
Br4 Br 0.63732(3) 0.97887(3) 0.87311(3) 0.03890(11) Uani 1 1 d . . . . .
C1 C 0.5056(2) 0.6197(2) 0.6848(3) 0.0230(8) Uani 1 1 d . . . . .
C2 C 0.4989(2) 0.5678(3) 0.7566(3) 0.0321(10) Uani 1 1 d . . . . .
H2A H 0.528804 0.521520 0.753456 0.048 Uiso 1 1 calc GR . . . .
H2B H 0.445191 0.554076 0.752254 0.048 Uiso 1 1 calc GR . . . .
H2C H 0.518226 0.593501 0.811256 0.048 Uiso 1 1 calc GR . . . .
C3 C 0.5797(2) 0.6331(2) 0.6630(2) 0.0210(8) Uani 1 1 d . . . . .
C4 C 0.6506(2) 0.6046(2) 0.7036(3) 0.0253(8) Uani 1 1 d . . . . .
H4 H 0.655483 0.573878 0.753435 0.030 Uiso 1 1 calc R . . . .
C5 C 0.7135(2) 0.6217(2) 0.6703(3) 0.0277(9) Uani 1 1 d . . . . .
H5 H 0.762391 0.603416 0.698002 0.033 Uiso 1 1 calc R . . . .
C6 C 0.7062(2) 0.6650(2) 0.5970(3) 0.0251(8) Uani 1 1 d . . . . .
H6 H 0.749589 0.676664 0.573956 0.030 Uiso 1 1 calc R . . . .
C7 C 0.63414(19) 0.6912(2) 0.5575(2) 0.0198(7) Uani 1 1 d . . . . .
C8 C 0.6107(2) 0.7301(2) 0.4752(2) 0.0189(7) Uani 1 1 d . . . . .
C9 C 0.6662(2) 0.7486(3) 0.4202(3) 0.0263(9) Uani 1 1 d . . . . .
H9A H 0.718151 0.748420 0.455130 0.039 Uiso 1 1 calc GR . . . .
H9B H 0.654584 0.799062 0.394535 0.039 Uiso 1 1 calc GR . . . .
H9C H 0.662141 0.710377 0.374734 0.039 Uiso 1 1 calc GR . . . .
C10 C 0.3732(2) 0.6496(2) 0.6493(2) 0.0194(7) Uani 1 1 d . . . . .
C11 C 0.3575(2) 0.6860(3) 0.7200(3) 0.0308(9) Uani 1 1 d . . . . .
H11 H 0.397376 0.711018 0.758898 0.037 Uiso 1 1 calc R . . . .
C12 C 0.2839(2) 0.6867(3) 0.7350(3) 0.0335(10) Uani 1 1 d . . . . .
H12 H 0.272999 0.712167 0.783477 0.040 Uiso 1 1 calc R . . . .
C13 C 0.2269(2) 0.6495(2) 0.6781(3) 0.0241(8) Uani 1 1 d . . . . .
C14 C 0.2419(2) 0.6129(2) 0.6074(3) 0.0276(9) Uani 1 1 d . . . . .
H14 H 0.202351 0.587094 0.568935 0.033 Uiso 1 1 calc R . . . .
C15 C 0.3155(2) 0.6140(2) 0.5929(3) 0.0247(8) Uani 1 1 d . . . . .
H15 H 0.325952 0.589906 0.543480 0.030 Uiso 1 1 calc R . . . .
C16 C 0.5053(2) 0.7777(2) 0.3737(2) 0.0179(7) Uani 1 1 d . . . . .
C17 C 0.4860(2) 0.7347(2) 0.3000(2) 0.0230(8) Uani 1 1 d . . . . .
H17 H 0.494565 0.681230 0.302125 0.028 Uiso 1 1 calc R . . . .
C18 C 0.4539(2) 0.7694(2) 0.2228(3) 0.0245(8) Uani 1 1 d . . . . .
H18 H 0.440574 0.740358 0.171688 0.029 Uiso 1 1 calc R . . . .
C19 C 0.4419(2) 0.8472(2) 0.2219(2) 0.0216(8) Uani 1 1 d . . . . .
C20 C 0.4590(2) 0.8905(2) 0.2949(3) 0.0271(9) Uani 1 1 d . . . . .
H20 H 0.449099 0.943712 0.292689 0.032 Uiso 1 1 calc R . . . .
C21 C 0.4909(2) 0.8554(2) 0.3719(3) 0.0270(9) Uani 1 1 d . . . . .
H21 H 0.502890 0.884444 0.423166 0.032 Uiso 1 1 calc R . . . .
C22 C 0.3958(2) 0.5947(2) 0.4124(2) 0.0205(8) Uani 1 1 d . . . . .
C23 C 0.3673(2) 0.5249(2) 0.3633(3) 0.0275(9) Uani 1 1 d . . . . .
H23A H 0.318563 0.509693 0.376677 0.041 Uiso 1 1 calc GR . . . .
H23B H 0.404578 0.483757 0.379059 0.041 Uiso 1 1 calc GR . . . .
H23C H 0.360091 0.535317 0.301915 0.041 Uiso 1 1 calc GR . . . .
C24 C 0.3486(2) 0.6636(2) 0.4033(2) 0.0206(7) Uani 1 1 d . . . . .
C25 C 0.2785(2) 0.6748(2) 0.3483(3) 0.0267(8) Uani 1 1 d . . . . .
H25 H 0.256418 0.636302 0.309064 0.032 Uiso 1 1 calc R . . . .
C26 C 0.2417(2) 0.7435(2) 0.3519(3) 0.0303(9) Uani 1 1 d . . . . .
H26 H 0.193743 0.752369 0.314695 0.036 Uiso 1 1 calc R . . . .
C27 C 0.2740(2) 0.7995(2) 0.4093(3) 0.0283(9) Uani 1 1 d . . . . .
H27 H 0.248836 0.846839 0.411527 0.034 Uiso 1 1 calc R . . . .
C28 C 0.3439(2) 0.7849(2) 0.4634(2) 0.0208(8) Uani 1 1 d . . . . .
C29 C 0.3880(2) 0.8344(2) 0.5302(3) 0.0214(8) Uani 1 1 d . . . . .
C30 C 0.3605(3) 0.9122(2) 0.5435(3) 0.0334(10) Uani 1 1 d . . . . .
H30A H 0.332243 0.932560 0.488854 0.050 Uiso 1 1 calc GR . . . .
H30B H 0.404196 0.945208 0.565971 0.050 Uiso 1 1 calc GR . . . .
H30C H 0.326837 0.910161 0.584420 0.050 Uiso 1 1 calc GR . . . .
C31 C 0.5094(2) 0.5377(2) 0.4915(2) 0.0186(7) Uani 1 1 d . . . . .
C32 C 0.4906(2) 0.4838(2) 0.5468(3) 0.0257(8) Uani 1 1 d . . . . .
H32 H 0.443961 0.488072 0.565691 0.031 Uiso 1 1 calc R . . . .
C33 C 0.5395(2) 0.4238(2) 0.5747(3) 0.0274(9) Uani 1 1 d . . . . .
H33 H 0.526579 0.386408 0.612130 0.033 Uiso 1 1 calc R . . . .
C34 C 0.6076(2) 0.4190(2) 0.5473(3) 0.0241(8) Uani 1 1 d . . . . .
C35 C 0.6271(2) 0.4723(2) 0.4920(3) 0.0247(8) Uani 1 1 d . . . . .
H35 H 0.673886 0.467942 0.473418 0.030 Uiso 1 1 calc R . . . .
C36 C 0.5776(2) 0.5321(2) 0.4640(3) 0.0217(8) Uani 1 1 d . . . . .
H36 H 0.590447 0.569186 0.426162 0.026 Uiso 1 1 calc R . . . .
C37 C 0.4953(2) 0.8444(2) 0.6428(2) 0.0198(7) Uani 1 1 d . . . . .
C38 C 0.4643(2) 0.8607(2) 0.7128(3) 0.0265(9) Uani 1 1 d . . . . .
H38 H 0.413910 0.844467 0.713842 0.032 Uiso 1 1 calc R . . . .
C39 C 0.5065(2) 0.9010(2) 0.7817(3) 0.0289(9) Uani 1 1 d . . . . .
H39 H 0.485420 0.912431 0.829963 0.035 Uiso 1 1 calc R . . . .
C40 C 0.5794(2) 0.9240(2) 0.7788(3) 0.0268(8) Uani 1 1 d . . . . .
C41 C 0.6107(2) 0.9090(2) 0.7088(3) 0.0284(9) Uani 1 1 d . . . . .
H41 H 0.660350 0.926882 0.707119 0.034 Uiso 1 1 calc R . . . .
C42 C 0.5689(2) 0.8677(2) 0.6409(3) 0.0242(8) Uani 1 1 d . . . . .
H42 H 0.590544 0.855475 0.593285 0.029 Uiso 1 1 calc R . . . .
Fe1 Fe 0.47514(3) 0.70100(3) 0.53088(3) 0.01595(10) Uani 1 1 d . . . . .
N1 N 0.44862(17) 0.65182(17) 0.63255(19) 0.0181(6) Uani 1 1 d . . . . .
N2 N 0.57295(16) 0.67693(17) 0.59266(19) 0.0170(6) Uani 1 1 d . . . . .
N3 N 0.53765(16) 0.74165(16) 0.45367(19) 0.0168(6) Uani 1 1 d . . . . .
N4 N 0.45954(16) 0.60184(17) 0.46829(19) 0.0180(6) Uani 1 1 d . . . . .
N5 N 0.37959(16) 0.71759(17) 0.45992(19) 0.0183(6) Uani 1 1 d . . . . .
N6 N 0.45106(16) 0.80375(17) 0.57098(19) 0.0178(6) Uani 1 1 d . . . . .
C43 C 0.4850(4) 0.7742(4) 0.9721(4) 0.0705(19) Uani 1 1 d . . . . .
H43A H 0.442754 0.805613 0.941519 0.106 Uiso 1 1 calc GR . . . .
H43B H 0.519149 0.805409 1.014481 0.106 Uiso 1 1 calc GR . . . .
H43C H 0.464643 0.732266 1.001075 0.106 Uiso 1 1 calc GR . . . .
C44 C 0.5273(3) 0.7431(3) 0.9112(4) 0.0472(13) Uani 1 1 d . . . . .
N7 N 0.5589(3) 0.7190(3) 0.8630(3) 0.0545(12) Uani 1 1 d . . . . .
F1 F 0.76982(17) 0.41852(17) 0.93780(17) 0.0473(7) Uani 1 1 d . . . . .
F2 F 0.76500(16) 0.52201(14) 0.85436(17) 0.0436(7) Uani 1 1 d . . . . .
F3 F 0.70158(17) 0.4159(2) 0.8025(2) 0.0569(8) Uani 1 1 d . . . . .
F4 F 0.80645(19) 0.45176(19) 0.75543(18) 0.0561(8) Uani 1 1 d . . . . .
F5 F 0.8103(2) 0.34790(16) 0.8387(2) 0.0625(9) Uani 1 1 d . . . . .
F6 F 0.87401(15) 0.45410(17) 0.8915(2) 0.0478(7) Uani 1 1 d . . . . .
P1 P 0.78770(6) 0.43442(6) 0.84596(7) 0.0277(2) Uani 1 1 d . . . . .
F7 F 0.29075(19) 0.68207(16) 0.1659(2) 0.0562(8) Uani 1 1 d . . . . .
F8 F 0.27451(16) 0.55477(16) 0.15888(18) 0.0425(6) Uani 1 1 d . . . . .
F9 F 0.21403(15) 0.62900(18) 0.0503(2) 0.0541(8) Uani 1 1 d . . . . .
F10 F 0.32863(16) 0.68043(16) 0.0404(2) 0.0486(7) Uani 1 1 d . . . . .
F11 F 0.31067(15) 0.55298(16) 0.03173(17) 0.0412(6) Uani 1 1 d . . . . .
F12 F 0.38765(14) 0.60502(16) 0.14861(17) 0.0408(6) Uani 1 1 d . . . . .
P2 P 0.30073(6) 0.61757(7) 0.09874(8) 0.0316(2) Uani 1 1 d . . . . .

loop_
_atom_site_aniso_label
_atom_site_aniso_U_11
_atom_site_aniso_U_22
_atom_site_aniso_U_33
_atom_site_aniso_U_23
_atom_site_aniso_U_13
_atom_site_aniso_U_12
Br1 0.02093(19) 0.0513(3) 0.0464(3) -0.0026(2) 0.01874(18) 0.00033(19)
Br2 0.02404(19) 0.0386(2) 0.0296(2) 0.01709(18) 0.00337(16) 0.00352(18)
Br3 0.0314(2) 0.0284(2) 0.0452(3) 0.00291(19) 0.00352(19) 0.01212(18)
Br4 0.0374(2) 0.0449(3) 0.0288(2) -0.01029(19) -0.00546(18) 0.0069(2)
C1 0.0207(18) 0.025(2) 0.024(2) 0.0042(15) 0.0065(15) 0.0005(15)
C2 0.028(2) 0.039(2) 0.030(2) 0.0162(19) 0.0075(17) 0.0018(18)
C3 0.0205(18) 0.0222(19) 0.0203(19) 0.0025(15) 0.0044(15) 0.0005(15)
C4 0.0223(19) 0.029(2) 0.023(2) 0.0071(16) 0.0019(16) 0.0021(16)
C5 0.0176(18) 0.036(2) 0.027(2) 0.0045(17) -0.0008(16) 0.0070(16)
C6 0.0145(17) 0.033(2) 0.028(2) 0.0028(17) 0.0045(15) 0.0001(16)
C7 0.0141(16) 0.0241(19) 0.0218(19) 0.0000(15) 0.0053(14) 0.0017(14)
C8 0.0175(17) 0.0217(18) 0.0187(18) 0.0005(14) 0.0065(14) 0.0002(14)
C9 0.0177(18) 0.038(2) 0.025(2) 0.0011(17) 0.0074(15) -0.0013(16)
C10 0.0184(17) 0.0199(18) 0.0220(19) 0.0031(14) 0.0094(15) -0.0004(14)
C11 0.026(2) 0.038(2) 0.031(2) -0.0105(18) 0.0107(17) -0.0087(18)
C12 0.033(2) 0.040(3) 0.034(2) -0.0114(19) 0.0210(19) -0.0065(19)
C13 0.0179(17) 0.026(2) 0.032(2) 0.0012(16) 0.0140(16) 0.0026(15)
C14 0.0213(19) 0.032(2) 0.030(2) -0.0021(17) 0.0080(16) -0.0049(16)
C15 0.0235(19) 0.026(2) 0.028(2) -0.0031(16) 0.0133(16) -0.0034(16)
C16 0.0130(15) 0.0215(18) 0.0206(18) 0.0044(14) 0.0070(13) -0.0012(14)
C17 0.0275(19) 0.0167(18) 0.026(2) 0.0013(15) 0.0081(16) 0.0015(15)
C18 0.028(2) 0.024(2) 0.021(2) 0.0023(15) 0.0049(16) -0.0035(16)
C19 0.0138(16) 0.026(2) 0.024(2) 0.0124(15) 0.0036(14) -0.0005(14)
C20 0.031(2) 0.0176(19) 0.034(2) 0.0075(16) 0.0097(18) 0.0042(16)
C21 0.034(2) 0.022(2) 0.026(2) -0.0017(16) 0.0084(17) -0.0020(17)
C22 0.0162(17) 0.026(2) 0.021(2) 0.0016(15) 0.0083(14) 0.0009(14)
C23 0.025(2) 0.031(2) 0.026(2) -0.0059(16) 0.0057(16) 0.0053(17)
C24 0.0161(17) 0.0227(19) 0.024(2) 0.0018(15) 0.0066(14) -0.0008(14)
C25 0.0205(19) 0.031(2) 0.027(2) -0.0002(16) 0.0008(16) -0.0005(16)
C26 0.0180(19) 0.033(2) 0.036(2) 0.0023(18) -0.0024(17) 0.0043(17)
C27 0.0212(19) 0.025(2) 0.038(2) 0.0057(17) 0.0027(17) 0.0072(16)
C28 0.0185(17) 0.0207(19) 0.024(2) 0.0043(15) 0.0069(14) 0.0015(14)
C29 0.0187(18) 0.0199(18) 0.026(2) 0.0047(14) 0.0044(15) 0.0014(14)
C30 0.029(2) 0.021(2) 0.045(3) -0.0020(18) -0.0050(19) 0.0068(17)
C31 0.0173(17) 0.0175(17) 0.0226(19) -0.0014(14) 0.0076(14) 0.0019(14)
C32 0.0225(19) 0.025(2) 0.033(2) 0.0021(16) 0.0134(16) 0.0007(16)
C33 0.029(2) 0.022(2) 0.035(2) 0.0056(16) 0.0152(18) 0.0034(16)
C34 0.0227(18) 0.0183(19) 0.030(2) -0.0014(15) 0.0033(16) 0.0067(15)
C35 0.0201(18) 0.024(2) 0.032(2) -0.0039(16) 0.0091(16) 0.0019(15)
C36 0.0179(17) 0.0231(19) 0.026(2) -0.0010(15) 0.0078(15) -0.0027(15)
C37 0.0195(17) 0.0177(18) 0.0221(19) 0.0028(14) 0.0038(14) 0.0035(14)
C38 0.0224(19) 0.028(2) 0.032(2) 0.0028(17) 0.0120(17) 0.0034(16)
C39 0.034(2) 0.032(2) 0.022(2) 0.0010(17) 0.0099(17) 0.0074(18)
C40 0.026(2) 0.028(2) 0.023(2) -0.0002(16) -0.0020(16) 0.0044(17)
C41 0.0194(19) 0.033(2) 0.033(2) -0.0028(18) 0.0038(16) -0.0010(16)
C42 0.0203(18) 0.029(2) 0.024(2) 0.0003(16) 0.0075(15) 0.0014(16)
Fe1 0.0120(2) 0.0181(2) 0.0184(3) 0.0034(2) 0.00450(18) 0.00140(19)
N1 0.0149(14) 0.0202(16) 0.0204(16) 0.0045(12) 0.0067(12) -0.0007(12)
N2 0.0145(14) 0.0187(15) 0.0182(15) 0.0006(11) 0.0046(12) 0.0007(11)
N3 0.0142(14) 0.0192(15) 0.0176(15) 0.0029(12) 0.0047(11) 0.0002(12)
N4 0.0146(14) 0.0207(15) 0.0206(16) 0.0017(12) 0.0079(12) 0.0015(12)
N5 0.0151(14) 0.0200(16) 0.0207(16) 0.0046(12) 0.0057(12) 0.0015(12)
N6 0.0164(14) 0.0190(15) 0.0193(16) 0.0029(12) 0.0067(12) -0.0008(12)
C43 0.073(4) 0.085(5) 0.054(4) 0.006(3) 0.016(3) 0.030(4)
C44 0.044(3) 0.048(3) 0.043(3) 0.004(2) -0.005(2) 0.002(2)
N7 0.049(3) 0.061(3) 0.054(3) -0.008(2) 0.011(2) -0.002(2)
F1 0.0539(17) 0.0602(18) 0.0303(15) 0.0111(13) 0.0146(13) 0.0038(14)
F2 0.0537(17) 0.0322(14) 0.0385(15) -0.0008(11) -0.0048(13) 0.0172(13)
F3 0.0416(17) 0.075(2) 0.0479(18) -0.0104(16) -0.0040(14) -0.0151(15)
F4 0.075(2) 0.067(2) 0.0316(16) 0.0007(14) 0.0249(15) -0.0027(17)
F5 0.085(3) 0.0303(16) 0.073(2) -0.0091(15) 0.0187(19) 0.0099(16)
F6 0.0294(14) 0.0570(18) 0.0551(18) -0.0028(14) 0.0049(13) 0.0040(13)
P1 0.0311(6) 0.0275(5) 0.0250(5) -0.0001(4) 0.0067(4) 0.0025(4)
F7 0.065(2) 0.0416(16) 0.073(2) -0.0088(15) 0.0390(17) 0.0121(15)
F8 0.0442(15) 0.0426(15) 0.0442(16) 0.0064(12) 0.0175(13) 0.0023(12)
F9 0.0253(14) 0.070(2) 0.070(2) 0.0262(17) 0.0167(14) 0.0111(13)
F10 0.0403(16) 0.0486(17) 0.063(2) 0.0165(14) 0.0241(14) 0.0014(13)
F11 0.0393(15) 0.0491(17) 0.0362(15) -0.0078(12) 0.0104(12) 0.0008(12)
F12 0.0301(13) 0.0462(16) 0.0447(16) -0.0107(12) 0.0047(11) 0.0048(12)
P2 0.0259(5) 0.0327(6) 0.0395(7) 0.0029(5) 0.0143(5) 0.0062(4)

loop_
_atom_type_symbol
_atom_type_description
_atom_type_scat_dispersion_real
_atom_type_scat_dispersion_imag
_atom_type_scat_source
C C 0.0033 0.0016 'International Tables Vol C Tables 4.2.6.8 and 6.1.1.4'
H H 0.0000 0.0000 'International Tables Vol C Tables 4.2.6.8 and 6.1.1.4'
Br Br -0.2901 2.4595 'International Tables Vol C Tables 4.2.6.8 and 6.1.1.4'
F F 0.0171 0.0103 'International Tables Vol C Tables 4.2.6.8 and 6.1.1.4'
Fe Fe 0.3463 0.8444 'International Tables Vol C Tables 4.2.6.8 and 6.1.1.4'
N N 0.0061 0.0033 'International Tables Vol C Tables 4.2.6.8 and 6.1.1.4'
P P 0.1023 0.0942 'International Tables Vol C Tables 4.2.6.8 and 6.1.1.4'

loop_
_geom_angle_atom_site_label_1
_geom_angle_atom_site_label_2
_geom_angle_atom_site_label_3
_geom_angle
_geom_angle_site_symmetry_1
_geom_angle_site_symmetry_3
_geom_angle_publ_flag
C3 C1 C2 120.5(3) . . ?
N1 C1 C2 125.3(3) . . ?
N1 C1 C3 114.0(3) . . ?
C4 C3 C1 128.1(3) . . ?
N2 C3 C1 111.4(3) . . ?
N2 C3 C4 120.5(3) . . ?
C5 C4 C3 118.8(4) . . ?
C6 C5 C4 120.7(4) . . ?
C5 C6 C7 118.7(3) . . ?
C6 C7 C8 128.7(3) . . ?
N2 C7 C6 120.4(3) . . ?
N2 C7 C8 110.8(3) . . ?
C7 C8 C9 122.0(3) . . ?
N3 C8 C7 113.2(3) . . ?
N3 C8 C9 124.7(3) . . ?
C11 C10 N1 120.3(3) . . ?
C15 C10 C11 119.6(4) . . ?
C15 C10 N1 120.0(3) . . ?
C10 C11 C12 120.7(4) . . ?
C13 C12 C11 118.7(4) . . ?
C12 C13 Br1 119.9(3) . . ?
C14 C13 Br1 118.9(3) . . ?
C14 C13 C12 121.1(4) . . ?
C13 C14 C15 119.3(4) . . ?
C10 C15 C14 120.6(4) . . ?
C17 C16 C21 120.6(3) . . ?
C17 C16 N3 120.0(3) . . ?
C21 C16 N3 119.4(3) . . ?
C16 C17 C18 120.0(4) . . ?
C19 C18 C17 118.6(4) . . ?
C18 C19 Br2 118.2(3) . . ?
C20 C19 Br2 119.6(3) . . ?
C20 C19 C18 122.1(3) . . ?
C19 C20 C21 119.0(4) . . ?
C16 C21 C20 119.6(4) . . ?
C24 C22 C23 120.1(3) . . ?
N4 C22 C23 126.7(3) . . ?
N4 C22 C24 113.2(3) . . ?
C25 C24 C22 127.4(4) . . ?
N5 C24 C22 111.5(3) . . ?
N5 C24 C25 121.0(3) . . ?
C26 C25 C24 118.3(4) . . ?
C25 C26 C27 120.8(4) . . ?
C26 C27 C28 118.5(4) . . ?
C27 C28 C29 128.3(4) . . ?
N5 C28 C27 120.6(4) . . ?
N5 C28 C29 111.1(3) . . ?
C28 C29 C30 120.3(3) . . ?
N6 C29 C28 113.5(3) . . ?
N6 C29 C30 126.2(4) . . ?
C32 C31 C36 120.2(3) . . ?
C32 C31 N4 118.6(3) . . ?
C36 C31 N4 121.0(3) . . ?
C33 C32 C31 120.2(4) . . ?
C32 C33 C34 119.1(4) . . ?
C33 C34 Br3 118.0(3) . . ?
C35 C34 Br3 120.5(3) . . ?
C35 C34 C33 121.4(4) . . ?
C34 C35 C36 119.2(4) . . ?
C35 C36 C31 119.9(4) . . ?
C38 C37 C42 120.2(4) . . ?
C38 C37 N6 120.0(3) . . ?
C42 C37 N6 119.7(3) . . ?
C37 C38 C39 120.1(4) . . ?
C40 C39 C38 119.0(4) . . ?
C39 C40 Br4 119.0(3) . . ?
C39 C40 C41 121.5(4) . . ?
C41 C40 Br4 119.5(3) . . ?
C40 C41 C42 119.4(4) . . ?
C41 C42 C37 119.8(4) . . ?
N1 Fe1 N4 89.93(12) . . ?
N1 Fe1 N6 91.42(12) . . ?
N2 Fe1 N1 80.16(12) . . ?
N2 Fe1 N3 79.56(12) . . ?
N2 Fe1 N4 94.82(12) . . ?
N2 Fe1 N6 106.10(13) . . ?
N3 Fe1 N1 159.71(12) . . ?
N3 Fe1 N4 92.28(12) . . ?
N3 Fe1 N6 93.69(12) . . ?
N5 Fe1 N1 102.58(13) . . ?
N5 Fe1 N2 173.65(14) . . ?
N5 Fe1 N3 97.65(12) . . ?
N5 Fe1 N4 79.52(13) . . ?
N5 Fe1 N6 79.68(13) . . ?
N6 Fe1 N4 158.95(12) . . ?
C1 N1 C10 120.7(3) . . ?
C1 N1 Fe1 115.0(2) . . ?
C10 N1 Fe1 124.3(2) . . ?
C3 N2 C7 120.8(3) . . ?
C3 N2 Fe1 118.7(2) . . ?
C7 N2 Fe1 119.3(2) . . ?
C8 N3 C16 120.0(3) . . ?
C8 N3 Fe1 117.0(2) . . ?
C16 N3 Fe1 122.9(2) . . ?
C22 N4 C31 120.7(3) . . ?
C22 N4 Fe1 116.0(2) . . ?
C31 N4 Fe1 122.7(2) . . ?
C24 N5 C28 120.8(3) . . ?
C24 N5 Fe1 119.6(2) . . ?
C28 N5 Fe1 119.6(3) . . ?
C29 N6 C37 118.1(3) . . ?
C29 N6 Fe1 116.0(3) . . ?
C37 N6 Fe1 125.8(2) . . ?
N7 C44 C43 178.8(6) . . ?
F1 P1 F2 89.25(16) . . ?
F1 P1 F6 88.99(16) . . ?
F3 P1 F1 90.07(17) . . ?
F3 P1 F2 89.60(17) . . ?
F3 P1 F6 178.77(18) . . ?
F4 P1 F1 178.80(19) . . ?
F4 P1 F2 89.93(17) . . ?
F4 P1 F3 90.80(18) . . ?
F4 P1 F6 90.13(18) . . ?
F5 P1 F1 90.20(18) . . ?
F5 P1 F2 179.39(19) . . ?
F5 P1 F3 90.66(19) . . ?
F5 P1 F4 90.61(19) . . ?
F5 P1 F6 90.14(18) . . ?
F6 P1 F2 89.59(16) . . ?
F7 P2 F8 89.75(17) . . ?
F7 P2 F12 89.89(17) . . ?
F8 P2 F12 89.11(16) . . ?
F9 P2 F7 90.08(19) . . ?
F9 P2 F8 89.93(16) . . ?
F9 P2 F12 179.04(18) . . ?
F10 P2 F7 89.77(17) . . ?
F10 P2 F8 178.68(18) . . ?
F10 P2 F9 91.30(16) . . ?
F10 P2 F11 90.34(16) . . ?
F10 P2 F12 89.66(16) . . ?
F11 P2 F7 179.9(2) . . ?
F11 P2 F8 90.13(16) . . ?
F11 P2 F9 89.93(17) . . ?
F11 P2 F12 90.09(14) . . ?

loop_
_geom_bond_atom_site_label_1
_geom_bond_atom_site_label_2
_geom_bond_distance
_geom_bond_site_symmetry_2
_geom_bond_publ_flag
Br1 C13 1.890(4) . ?
Br2 C19 1.900(4) . ?
Br3 C34 1.897(4) . ?
Br4 C40 1.902(4) . ?
C1 C2 1.491(5) . ?
C1 C3 1.462(5) . ?
C1 N1 1.303(5) . ?
C3 C4 1.391(5) . ?
C3 N2 1.347(5) . ?
C4 C5 1.379(6) . ?
C5 C6 1.379(6) . ?
C6 C7 1.391(5) . ?
C7 C8 1.463(5) . ?
C7 N2 1.357(4) . ?
C8 C9 1.496(5) . ?
C8 N3 1.298(4) . ?
C10 C11 1.379(6) . ?
C10 C15 1.371(5) . ?
C10 N1 1.433(4) . ?
C11 C12 1.390(6) . ?
C12 C13 1.379(6) . ?
C13 C14 1.376(6) . ?
C14 C15 1.385(5) . ?
C16 C17 1.382(5) . ?
C16 C21 1.387(5) . ?
C16 N3 1.435(5) . ?
C17 C18 1.387(5) . ?
C18 C19 1.382(5) . ?
C19 C20 1.372(6) . ?
C20 C21 1.389(6) . ?
C22 C23 1.485(6) . ?
C22 C24 1.465(5) . ?
C22 N4 1.299(5) . ?
C24 C25 1.387(5) . ?
C24 N5 1.347(5) . ?
C25 C26 1.381(6) . ?
C26 C27 1.385(6) . ?
C27 C28 1.387(5) . ?
C28 C29 1.471(6) . ?
C28 N5 1.351(5) . ?
C29 C30 1.482(6) . ?
C29 N6 1.297(5) . ?
C31 C32 1.384(5) . ?
C31 C36 1.387(5) . ?
C31 N4 1.437(5) . ?
C32 C33 1.383(6) . ?
C33 C34 1.383(5) . ?
C34 C35 1.381(6) . ?
C35 C36 1.386(5) . ?
C37 C38 1.381(5) . ?
C37 C42 1.387(5) . ?
C37 N6 1.439(5) . ?
C38 C39 1.391(6) . ?
C39 C40 1.378(6) . ?
C40 C41 1.378(6) . ?
C41 C42 1.386(6) . ?
Fe1 N1 1.985(3) . ?
Fe1 N2 1.870(3) . ?
Fe1 N3 1.968(3) . ?
Fe1 N4 1.998(3) . ?
Fe1 N5 1.867(3) . ?
Fe1 N6 1.992(3) . ?
C43 C44 1.460(9) . ?
C44 N7 1.130(7) . ?
F1 P1 1.592(3) . ?
F2 P1 1.604(3) . ?
F3 P1 1.587(3) . ?
F4 P1 1.583(3) . ?
F5 P1 1.583(3) . ?
F6 P1 1.602(3) . ?
F7 P2 1.597(3) . ?
F8 P2 1.597(3) . ?
F9 P2 1.596(3) . ?
F10 P2 1.592(3) . ?
F11 P2 1.596(3) . ?
F12 P2 1.608(3) . ?

loop_
_twin_individual_id
_twin_individual_mass_fraction_refined
1 0.953(5)
2 0.047(5)
